data_2312142
loop_
_publ_author_name
'Pinto, Camila B.'
'Dos Santos, Leonardo H. R.'
'Rodrigues, Bernardo L.'

_publ_section_title
;
 Experimental charge density and topological analysis of
 tetraaquabis(hydrogenmaleato)nickel(II): a comparison with Hirshfeld atom
 refinement.
;
_journal_coeditor_code AW5078SUP1
_journal_issue 4
_journal_name_full 'Acta crystallographica Section B, Structural science, crystal engineering and materials'
_journal_paper_doi 10.1107/S2052520623004377
_journal_volume 79
_journal_year 2023
_chemical_formula_moiety 'C8 H14 Ni O12'
_chemical_formula_sum 'C8 H14 Ni O12'
_chemical_formula_weight 360.88
_chemical_name_systematic bis-(hydrogenmaleate)tetraaquanickel(II)
_space_group_crystal_system triclinic
_space_group_IT_number 2
_space_group_name_Hall '-P 1'
_space_group_name_H-M_alt 'P -1'
_audit_conform_dict_location ftp://ftp.iucr.org/pub/cif_core.dic
_audit_conform_dict_name cif_core.dic
_audit_conform_dict_version 2.3
_audit_creation_date '09-Nov-22 T14:20:15-00:00'
_audit_creation_method 'XD routine XDCIF'
_audit_update_record
;
2023-05-30 # Formatted by IUCr publCIF

;
_cell_angle_alpha 107.9520(10)
_cell_angle_beta 105.1800(10)
_cell_angle_gamma 92.1390(10)
_cell_formula_units_Z 1
_cell_length_a 5.13350(10)
_cell_length_b 7.27340(10)
_cell_length_c 9.10310(10)
_cell_measurement_reflns_used 75238
_cell_measurement_temperature 121(2)
_cell_measurement_theta_max 52.644
_cell_measurement_theta_min 3.161
_cell_volume 309.472(9)
_computing_molecular_graphics 'Volkov et al, (2006)'
_computing_publication_material 'Volkov et al, (2006)'
_computing_structure_refinement 'Volkov et al, (2006)'
_diffrn_ambient_temperature 121(2)
_diffrn_detector 'CCD plate'
_diffrn_measured_fraction_theta_full 1
_diffrn_measured_fraction_theta_max 0.994
_diffrn_measurement_device_type 'Xcalibur, Atlas, Gemini ultra'
_diffrn_measurement_method '\w scans'
_diffrn_radiation_type MoK\a
_diffrn_radiation_wavelength 0.71073
_diffrn_reflns_av_R_equivalents 0.0669
_diffrn_reflns_limit_h_max 11
_diffrn_reflns_limit_h_min -11
_diffrn_reflns_limit_k_max 16
_diffrn_reflns_limit_k_min -16
_diffrn_reflns_limit_l_max 20
_diffrn_reflns_limit_l_min -20
_diffrn_reflns_number 167810
_diffrn_reflns_reduction_process
;
 Scaled and merged with Sortav
 R.H. Blessing, (1987) Cryst. Rev. 1, 3-58
 R.H. Blessing, (1989) J. Appl. Cryst. 22, 396-397
;
_diffrn_reflns_theta_full 25.242
_diffrn_reflns_theta_max 52.943
_diffrn_reflns_theta_min 2.456
_diffrn_source 'fine-focus sealed X-ray tube'
_exptl_absorpt_coefficient_mu 1.635
_exptl_absorpt_correction_T_max 1
_exptl_absorpt_correction_T_min 0.61094
_exptl_absorpt_correction_type multi-scan
_exptl_absorpt_process_details
;
        CrysAlisPro 1.171.40.42a (Rigaku Oxford Diffraction, 2019)
        Empirical absorption correction using spherical harmonics,
 implemented in SCALE3 ABSPACK scaling algorithm.
;
_exptl_crystal_colour 'light blue'
_exptl_crystal_density_diffrn 1.936
_exptl_crystal_description rectangular
_exptl_crystal_F_000 186
_exptl_crystal_size_max 0.554
_exptl_crystal_size_mid 0.404
_exptl_crystal_size_min 0.089
_refine_diff_density_max 0.297
_refine_diff_density_min -0.278
_refine_diff_density_rms 0.057
_refine_ls_extinction_method none
_refine_ls_goodness_of_fit_ref 0.93
_refine_ls_matrix_type full
_refine_ls_number_parameters 355
_refine_ls_number_reflns 6705
_refine_ls_number_restraints 0
_refine_ls_R_factor_all 0.021
_refine_ls_R_factor_gt 0.016
_refine_ls_shift/su_max 0.05291
_refine_ls_structure_factor_coef F
_refine_ls_weighting_details
;
        calc w1 = 1/[s^2^(Fo)]
;
_refine_ls_weighting_scheme calc
_refine_ls_wR_factor_ref 0.017
_reflns_number_gt 6913
_reflns_number_total 7312
_reflns_threshold_expression 'I > 2\s(I)'
_cod_data_source_file aw5078sup1.cif
_cod_data_source_block I
_cod_original_cell_volume 309.472(8)
_cod_database_code 2312142
_publcif_datablock.id {8fc40f7f-0e10-425e-a09c-a55293188f49}

_publcif_info_exptl_table_max_cols 5
_publcif_info_exptl_table_use_headnotes n
_publcif_funding_html
'<span class="funder"><span class="fundref-name" data-id="501100002322">Coordenao de Aperfeioamento de Pessoal de Nvel Superior</span><span class="fundref-subname" data-id=""></span><span class="fundref-grant"></span>; </span><span class="funder"><span class="fundref-name" data-id="501100004901">Fundao de Amparo  Pesquisa do Estado de Minas Gerais</span><span class="fundref-subname" data-id=""></span><span class="fundref-grant"></span>; </span><span class="funder"><span class="fundref-name" data-id="501100004809">Financiadora de Estudos e Projetos</span><span class="fundref-subname" data-id=""></span><span class="fundref-grant"></span>.</span>'

loop_
_space_group_symop_operation_xyz
'x, y, z'
'-x, -y, -z'

loop_
_atom_local_axes_atom_label
_atom_local_axes_atom0
_atom_local_axes_ax1
_atom_local_axes_atom1
_atom_local_axes_atom2
_atom_local_axes_ax2
NI(1) O(5) X NI(1) O(6) Z
O(1) C(1) Z O(1) NI(1) Y
O(2) C(1) Z O(2) O(3) Y
O(3) H(3A) Z O(3) C(4) Y
O(4) C(4) Z O(4) O(3) Y
O(5) NI(1) Z O(5) H(5B) Y
O(6) NI(1) Z O(6) H(6B) Y
C(1) C(2) Z C(1) O(2) Y
C(2) C(1) Y C(2) C(3) X
C(3) C(4) X C(3) C(2) Y
C(4) O(4) X C(4) O(3) Y
H(3A) O(3) Z H(3A) O(2) Y
H(2) C(2) Z H(2) C(3) Y
H(3) C(3) Z H(3) C(2) Y
H(5A) O(5) Z H(5A) H(5B) Y
H(5B) O(5) Z H(5B) H(5A) Y
H(6A) O(6) Z H(6A) H(6B) Y
H(6B) O(6) Z H(6B) H(6A) Y

loop_
_atom_rho_multipole_atom_label
_atom_rho_multipole_coeff_Pv
_atom_rho_multipole_coeff_P00
_atom_rho_multipole_coeff_P11
_atom_rho_multipole_coeff_P1-1
_atom_rho_multipole_coeff_P10
_atom_rho_multipole_coeff_P20
_atom_rho_multipole_coeff_P21
_atom_rho_multipole_coeff_P2-1
_atom_rho_multipole_coeff_P22
_atom_rho_multipole_coeff_P2-2
_atom_rho_multipole_coeff_P30
_atom_rho_multipole_coeff_P31
_atom_rho_multipole_coeff_P3-1
_atom_rho_multipole_coeff_P32
_atom_rho_multipole_coeff_P3-2
_atom_rho_multipole_coeff_P33
_atom_rho_multipole_coeff_P3-3
_atom_rho_multipole_coeff_P40
_atom_rho_multipole_coeff_P41
_atom_rho_multipole_coeff_P4-1
_atom_rho_multipole_coeff_P42
_atom_rho_multipole_coeff_P4-2
_atom_rho_multipole_coeff_P43
_atom_rho_multipole_coeff_P4-3
_atom_rho_multipole_coeff_P44
_atom_rho_multipole_coeff_P4-4
_atom_rho_multipole_kappa
_atom_rho_multipole_kappa_prime0
_atom_rho_multipole_kappa_prime1
_atom_rho_multipole_kappa_prime2
_atom_rho_multipole_kappa_prime3
_atom_rho_multipole_kappa_prime4
Ni(1) 4.03(6) 0.72(7) 0 0 0 -0.20(5) 0.05(4) 0.29(5) -0.03(4) 0.11(4) 0 0 0 0 0 0 0 -0.27(3) 0.079(19) -0.014(17) 0.035(17) 0.075(18) 0.034(17) 0.074(17) -0.18(2) -0.040(16) 1.084(13) 1.32(5) 1.32(5) 1.32(5) 1.32(5) 1.32(5)
O(1) 6.36(4) 0 -0.002(8) -0.019(9) -0.061(8) -0.004(8) 0.010(8) -0.005(9) -0.053(9) -0.031(9) 0.037(6) 0.001(6) -0.008(6) 0.029(6) -0.003(6) 0.004(6) -0.015(7) 0.005(8) 0.007(7) 0.010(8) 0.005(8) 0.018(7) -0.002(8) 0.011(8) -0.001(8) 0.009(8) 0.987(3) 1.18 1.18 1.18 1.18 1.18
O(2) 6.22(4) 0 0.067(11) -0.005(8) -0.030(10) -0.045(11) 0.007(11) -0.014(10) -0.096(10) 0.014(9) -0.010(8) -0.021(8) -0.008(7) 0.075(7) 0.009(7) 0.033(7) 0.013(7) -0.007(10) -0.008(10) -0.012(9) 0.005(10) 0.019(9) 0.003(9) -0.005(9) 0.000(8) -0.006(8) 0.995(3) 1.18 1.18 1.18 1.18 1.18
O(3) 6.16(6) 0 0.113(11) 0.000(12) -0.035(9) 0.073(10) -0.009(9) 0.027(10) 0.026(13) 0.023(12) 0.068(8) -0.052(7) -0.044(7) 0.038(8) -0.003(7) 0.036(8) 0.045(9) 0.014(10) -0.012(9) 0.010(9) -0.010(9) -0.002(9) 0.003(10) 0.009(10) 0.006(11) 0.013(10) 0.987(4) 1.16 1.16 1.16 1.16 1.16
O(4) 6.18(4) 0 -0.024(9) 0.000(11) -0.055(8) 0.032(9) 0.019(8) -0.026(10) -0.046(11) 0.031(11) 0.029(7) 0.000(6) -0.004(7) 0.024(7) -0.007(7) -0.010(8) 0.019(8) 0.016(10) -0.016(8) 0.007(9) 0.002(9) -0.003(9) -0.004(9) -0.010(9) 0.007(10) -0.003(10) 0.990(3) 1.18 1.18 1.18 1.18 1.18
O(5) 6.63(8) 0 0 0 0.055(10) -0.005(9) 0 0 -0.004(9) 0 0.065(8) 0 0 0.031(8) 0 0 0 0.004(10) 0 0 -0.026(10) 0 0 0 0.013(9) 0 0.975(4) 1 1 1 1 1
O(6) 6.61(7) 0 0 0 0.040(9) 0.025(9) 0 0 0.035(9) 0 0.046(8) 0 0 -0.002(8) 0 0 0 0.007(10) 0 0 0.015(9) 0 0 0 -0.003(9) 0 0.978(3) 1 1 1 1 1
C(1) 3.94(7) 0 0 0 -0.033(19) 0.103(16) 0 0 -0.298(14) 0 0.38(2) 0 0 0.312(19) 0 0 0 0.00(3) 0 0 -0.09(2) 0 0 0 0.051(18) 0 1.017(7) 0.88 0.88 0.88 0.88 0.88
C(2) 4.18(9) 0 -0.03(2) -0.02(2) 0 -0.199(16) 0 0 0.032(16) -0.045(16) 0 0.056(15) -0.018(15) 0 0 -0.103(16) -0.279(19) 0.016(19) 0 0 0.038(19) 0.021(18) 0 0 0.00(2) -0.02(2) 1.013(7) 0.93 0.93 0.93 0.93 0.93
C(3) 4.17(10) 0 -0.08(2) -0.04(2) 0 -0.220(16) 0 0 -0.050(17) -0.087(17) 0 -0.004(16) 0.050(16) 0 0 0.224(19) 0.090(17) 0.05(2) 0 0 -0.01(2) 0.03(2) 0 0 0.01(2) -0.01(2) 0.988(8) 0.93 0.93 0.93 0.93 0.93
C(4) 3.97(7) 0 0.113(19) -0.03(2) 0 -0.357(16) 0 0 0.136(16) 0.000(16) 0 0.030(16) -0.016(17) 0 0 0.46(2) 0.005(18) 0.08(2) 0 0 -0.03(2) 0.03(2) 0 0 -0.04(2) -0.02(3) 0.997(8) 0.88 0.88 0.88 0.88 0.88
H(3A) 0.70(6) 0 0 0 0.00(3) 0.18(2) 0 0 0 0 0 0 0 0 0 0 0 0 0 0 0 0 0 0 0 0 1.11(5) 1.2 1.2 1.2 1.2 1.2
H(2) 0.70(4) 0 0 0 0.01(5) -0.04(3) 0 0 0 0 0 0 0 0 0 0 0 0 0 0 0 0 0 0 0 0 1.32(3) 1.2 1.2 1.2 1.2 1.2
H(3) 0.70(4) 0 0 0 0.06(5) -0.01(3) 0 0 0 0 0 0 0 0 0 0 0 0 0 0 0 0 0 0 0 0 1.32(3) 1.2 1.2 1.2 1.2 1.2
H(5A) 0.67(3) 0 0 0 -0.03(4) 0.00(2) 0 0 0 0 0 0 0 0 0 0 0 0 0 0 0 0 0 0 0 0 1.32(3) 1.2 1.2 1.2 1.2 1.2
H(5B) 0.64(3) 0 0 0 0.03(4) 0.03(2) 0 0 0 0 0 0 0 0 0 0 0 0 0 0 0 0 0 0 0 0 1.32(3) 1.2 1.2 1.2 1.2 1.2
H(6A) 0.69(3) 0 0 0 -0.01(4) 0.02(2) 0 0 0 0 0 0 0 0 0 0 0 0 0 0 0 0 0 0 0 0 1.32(3) 1.2 1.2 1.2 1.2 1.2
H(6B) 0.72(3) 0 0 0 -0.04(4) 0.04(2) 0 0 0 0 0 0 0 0 0 0 0 0 0 0 0 0 0 0 0 0 1.32(3) 1.2 1.2 1.2 1.2 1.2

loop_
_atom_site_label
_atom_site_type_symbol
_atom_site_fract_x
_atom_site_fract_y
_atom_site_fract_z
_atom_site_U_iso_or_equiv
_atom_site_adp_type
_atom_site_occupancy
_atom_site_symmetry_multiplicity
Ni(1) Ni 0 0 0 0.01 Uani 0.5 1
O(1) O -0.14085(9) 0.05934(5) 0.20196(3) 0.012 Uani 1 2
O(2) O 0.20257(11) 0.27599(7) 0.37932(4) 0.017 Uani 1 2
O(3) O 0.34110(11) 0.46027(7) 0.66590(4) 0.018 Uani 1 2
O(4) O 0.18925(12) 0.48006(5) 0.87563(4) 0.016 Uani 1 2
O(5) O 0.25400(6) 0.25173(4) 0.07442(2) 0.012 Uani 1 2
O(6) O 0.31785(6) -0.13466(3) 0.09946(2) 0.012 Uani 1 2
C(1) C -0.02339(6) 0.17181(3) 0.34235(3) 0.01 Uani 1 2
C(2) C -0.16600(7) 0.17587(4) 0.46659(3) 0.012 Uani 1 2
C(3) C -0.08691(7) 0.27225(4) 0.62632(3) 0.013 Uani 1 2
C(4) C 0.16230(6) 0.41109(3) 0.72986(3) 0.012 Uani 1 2
H(3A) H 0.287(3) 0.386(3) 0.549(4) 0.025 Uani 1 2
H(2) H -0.346(5) 0.090(2) 0.4200(16) 0.029 Uani 1 2
H(3) H -0.212(4) 0.2503(16) 0.6910(19) 0.028 Uani 1 2
H(5A) H 0.303(2) 0.314(2) 0.169(3) 0.026 Uani 1 2
H(5B) H 0.219(2) 0.334(3) 0.0247(17) 0.027 Uani 1 2
H(6A) H 0.318(2) -0.244(3) 0.0308(19) 0.025 Uani 1 2
H(6B) H 0.473(5) -0.077(2) 0.1217(11) 0.026 Uani 1 2

loop_
_atom_site_aniso_label
_atom_site_aniso_U_11
_atom_site_aniso_U_22
_atom_site_aniso_U_33
_atom_site_aniso_U_23
_atom_site_aniso_U_13
_atom_site_aniso_U_12
Ni(1) 0.0103(5) 0.0105(3) 0.0065(3) 0.0014(2) 0.0023(3) -0.0012(4)
O(1) 0.01179(13) 0.01386(10) 0.00784(8) 0.00088(7) 0.00343(9) -0.00088(10)
O(2) 0.01458(16) 0.02346(14) 0.00925(10) -0.00002(9) 0.00474(10) -0.00674(13)
O(3) 0.01700(17) 0.02308(15) 0.00935(10) -0.00022(9) 0.00369(11) -0.00663(14)
O(4) 0.0248(2) 0.01433(11) 0.00794(9) 0.00122(8) 0.00481(11) -0.00130(12)
O(5) 0.01350(10) 0.01143(7) 0.00991(6) 0.00172(5) 0.00271(7) -0.00178(7)
O(6) 0.01065(9) 0.01267(7) 0.01148(7) 0.00321(5) 0.00353(6) 0.00175(7)
C(1) 0.01017(10) 0.01161(8) 0.00791(7) 0.00165(5) 0.00322(6) 0.00023(6)
C(2) 0.01190(12) 0.01492(9) 0.00921(8) 0.00141(6) 0.00439(7) -0.00118(8)
C(3) 0.01413(12) 0.01453(9) 0.00918(8) 0.00176(6) 0.00532(8) -0.00039(8)
C(4) 0.01481(12) 0.01148(8) 0.00788(7) 0.00191(5) 0.00322(7) 0.00081(7)
H(3A) 0.02686 0.027684 0.014583 0.00116 0.00525 -0.004536
H(2) 0.023361 0.034386 0.023435 0.001461 0.007522 -0.009407
H(3) 0.029891 0.033814 0.021562 0.00603 0.013947 -0.001647
H(5A) 0.032346 0.024912 0.01564 -0.00009 0.006617 -0.003044
H(5B) 0.039154 0.021428 0.023545 0.009215 0.011574 0.003121
H(6A) 0.030888 0.021884 0.022291 0.003094 0.010696 0.005304
H(6B) 0.016328 0.032477 0.025882 0.007185 0.005162 -0.00053

loop_
_atom_type_symbol
_atom_type_description
_atom_type_scat_dispersion_real
_atom_type_scat_dispersion_imag
_atom_type_scat_source
C C 0.003 0.002 'International Tables Vol C Tables 4.2.6.8 and 6.1.1.4'
H H 0 0 'International Tables Vol C Tables 4.2.6.8 and 6.1.1.4'
Ni Ni 0.339 1.112 'International Tables Vol C Tables 4.2.6.8 and 6.1.1.4'
O O 0.011 0.006 'International Tables Vol C Tables 4.2.6.8 and 6.1.1.4'

loop_
_geom_angle_atom_site_label_1
_geom_angle_atom_site_label_2
_geom_angle_atom_site_label_3
_geom_angle
_geom_angle_site_symmetry_1
_geom_angle_site_symmetry_2
_geom_angle_site_symmetry_3
_geom_angle_publ_flag
O(1) NI(1) O(1) 180 1_555 1_555 2_555 yes
O(1) NI(1) O(5) 96.898(11) 1_555 1_555 1_555 yes
O(1) NI(1) O(5) 83.102(11) 1_555 1_555 2_555 yes
O(1) NI(1) O(6) 92.255(12) 1_555 1_555 1_555 yes
O(1) NI(1) O(6) 87.745(12) 1_555 1_555 2_555 yes
O(5) NI(1) O(5) 180 1_555 1_555 2_555 yes
O(5) NI(1) O(6) 90.289(8) 1_555 1_555 1_555 yes
O(5) NI(1) O(6) 89.711(8) 1_555 1_555 2_555 yes
O(6) NI(1) O(6) 180 1_555 1_555 2_555 yes
NI(1) O(1) C(1) 127.67(3) 1_555 1_555 1_555 yes
C(4) O(3) H(3A) 109.2(7) 1_555 1_555 1_555 yes
NI(1) O(5) H(5A) 118.5(6) 1_555 1_555 1_555 yes
NI(1) O(5) H(5B) 119.6(6) 1_555 1_555 1_555 yes
H(5A) O(5) H(5B) 106.3(9) 1_555 1_555 1_555 yes
NI(1) O(6) H(6A) 108.5(6) 1_555 1_555 1_555 yes
NI(1) O(6) H(6B) 115.4(6) 1_555 1_555 1_555 yes
H(6A) O(6) H(6B) 104.6(9) 1_555 1_555 1_555 yes
O(1) C(1) O(2) 123.19(3) 1_555 1_555 1_555 yes
O(1) C(1) C(2) 115.87(3) 1_555 1_555 1_555 yes
O(2) C(1) C(2) 120.94(2) 1_555 1_555 1_555 yes
C(1) C(2) C(3) 129.83(3) 1_555 1_555 1_555 yes
C(1) C(2) H(2) 112.6(6) 1_555 1_555 1_555 yes
C(3) C(2) H(2) 117.5(6) 1_555 1_555 1_555 yes
H(2) C(2) H(3) 91.1(8) 1_555 1_555 1_555 yes
C(2) C(3) C(4) 130.50(3) 1_555 1_555 1_555 yes
C(2) C(3) H(3) 117.4(6) 1_555 1_555 1_555 yes
C(4) C(3) H(3) 112.1(6) 1_555 1_555 1_555 yes
O(3) C(4) O(4) 121.55(4) 1_555 1_555 1_555 yes
O(3) C(4) C(3) 120.31(3) 1_555 1_555 1_555 yes
O(4) C(4) C(3) 118.11(4) 1_555 1_555 1_555 yes
O(2) H(3A) O(3) 178.9(12) 1_555 1_555 1_555 yes

loop_
_geom_bond_atom_site_label_1
_geom_bond_atom_site_label_2
_geom_bond_distance
_geom_bond_site_symmetry_1
_geom_bond_site_symmetry_2
_geom_bond_publ_flag
NI(1) O(1) 2.0783(3) 1_555 1_555 yes
NI(1) O(1) 2.0783(3) 1_555 2_555 yes
NI(1) O(5) 2.0264(3) 1_555 1_555 yes
NI(1) O(5) 2.0264(3) 1_555 2_555 yes
NI(1) O(6) 2.0817(3) 1_555 1_555 yes
NI(1) O(6) 2.0817(3) 1_555 2_555 yes
O(1) C(1) 1.2575(4) 1_555 1_555 yes
O(2) C(1) 1.2672(5) 1_555 1_555 yes
O(3) C(4) 1.3012(6) 1_555 1_555 yes
O(3) H(3A) 0.99(4) 1_555 1_555 yes
O(4) C(4) 1.2328(4) 1_555 1_555 yes
O(5) H(5A) 0.80(2) 1_555 1_555 yes
O(5) H(5B) 0.86(2) 1_555 1_555 yes
O(6) H(6A) 0.85(2) 1_555 1_555 yes
O(6) H(6B) 0.83(2) 1_555 1_555 yes
C(1) C(2) 1.4935(4) 1_555 1_555 yes
C(2) C(3) 1.3460(3) 1_555 1_555 yes
C(2) H(2) 1.01(3) 1_555 1_555 yes
C(3) C(4) 1.4934(4) 1_555 1_555 yes
C(3) H(3) 1.02(3) 1_555 1_555 yes

loop_
_atom_site_anharm_gc_c_label
_atom_site_anharm_gc_c_111
_atom_site_anharm_gc_c_222
_atom_site_anharm_gc_c_333
_atom_site_anharm_gc_c_112
_atom_site_anharm_gc_c_122
_atom_site_anharm_gc_c_113
_atom_site_anharm_gc_c_133
_atom_site_anharm_gc_c_223
_atom_site_anharm_gc_c_233
_atom_site_anharm_gc_c_123
Ni(1) 0 0 0 0 0 0 0 0 0 0

loop_
_atom_site_anharm_gc_d_label
_atom_site_anharm_gc_d_1111
_atom_site_anharm_gc_d_2222
_atom_site_anharm_gc_d_3333
_atom_site_anharm_gc_d_1112
_atom_site_anharm_gc_d_1222
_atom_site_anharm_gc_d_1113
_atom_site_anharm_gc_d_1333
_atom_site_anharm_gc_d_2223
_atom_site_anharm_gc_d_2333
_atom_site_anharm_gc_d_1122
_atom_site_anharm_gc_d_1133
_atom_site_anharm_gc_d_2233
_atom_site_anharm_gc_d_1123
_atom_site_anharm_gc_d_1223
_atom_site_anharm_gc_d_1233
Ni(1) 0.0019(5) 0.00039(9) -0.00001(3) -0.00056(15) -0.00014(6) -0.00006(11) -0.00008(3) 0.00000(3) -0.000036(19) 0.00034(7) -0.00001(4) 0.000022(17) -0.00008(3) 0.00004(2) -0.00007(2)

loop_
_publcif_info_tables.block_id
_publcif_info_tables.reference_item
{8fc40f7f-0e10-425e-a09c-a55293188f49} '_publcif_info_datablock.publ_exptl'
{8fc40f7f-0e10-425e-a09c-a55293188f49} '_geom_bond_atom_site_label_1'

loop_
_publcif_info_cif.paper_type
CB

loop_
_publcif_info_datablock.id
_publcif_info_datablock.publ_exptl
_publcif_info_datablock.publ_geom
_publcif_info_datablock.structure
{8fc40f7f-0e10-425e-a09c-a55293188f49} y y y

loop_
_publcif_info_exptl_table_extra_item
sin_theta_over_lambda_max

loop_
_publcif_info_exptl_table_header_item
?

_cod_database_fobs_code 2312142
